data_4022267
loop_
_publ_author_name
'Don D. Kenning'
'Kari A. Mitchell'
'Tessa R. Calhoun'
'Melanie R. Funfar'
'Daniel J. Sattler'
'Seth C. Rasmussen'

_publ_contact_author_address
;
Department of Chemistry
North Dakota State University
Fargo, North Dakota 58105
;
_publ_contact_author_email seth.rasmussen@ndsu.nodak.edu
_publ_contact_author_fax 701-231-8831
_publ_contact_author_name 'Seth Rasmussen'
_publ_contact_author_phone 701-231-8747
_publ_section_title
;
 Thieno[3,4-b]pyrazines: Synthesis, Structure, and Reactivity
;
_journal_name_full 'Journal of Organic Chemistry'
_journal_page_first 9073
_journal_page_last 9076
_journal_paper_doi 10.1021/jo0262255
_journal_volume 67
_journal_year 2002
_chemical_formula_sum 'C8 H8 N2 S'
_chemical_formula_weight 164.22
_chemical_melting_point 417.15
_chemical_name_common 2,3-dimethylthieno[3,4-b]pyrazine
_chemical_name_systematic 2,3-dimethylthieno[3,4-b]pyrazine
_space_group_IT_number 2
_symmetry_cell_setting triclinic
_symmetry_space_group_name_Hall '-P 1'
_symmetry_space_group_name_H-M 'P -1'
_atom_sites_solution_hydrogens geom
_atom_sites_solution_primary direct
_atom_sites_solution_secondary difmap
_audit_creation_method SHELXL-97
_cell_angle_alpha 72.509(2)
_cell_angle_beta 80.435(2)
_cell_angle_gamma 87.671(2)
_cell_formula_units_Z 2
_cell_length_a 6.8858(6)
_cell_length_b 7.7556(8)
_cell_length_c 8.0654(8)
_cell_measurement_temperature 298(2)
_cell_volume 405.08(7)
_computing_structure_refinement 'SHELXL-97 (Sheldrick, 1997)'
_computing_structure_solution 'SHELXS-97 (Sheldrick, 1990)'
_diffrn_ambient_temperature 298(2)
_diffrn_measured_fraction_theta_full 0.899
_diffrn_measured_fraction_theta_max 0.899
_diffrn_measurement_device_type 'CCD Area Detector'
_diffrn_measurement_method 'phi and omega scans'
_diffrn_radiation_monochromator graphite
_diffrn_radiation_source 'fine-focus sealed tube'
_diffrn_radiation_type MoK\a
_diffrn_radiation_wavelength 0.71073
_diffrn_reflns_av_R_equivalents 0.0168
_diffrn_reflns_av_sigmaI/netI 0.0360
_diffrn_reflns_limit_h_max 4
_diffrn_reflns_limit_h_min -9
_diffrn_reflns_limit_k_max 10
_diffrn_reflns_limit_k_min -10
_diffrn_reflns_limit_l_max 8
_diffrn_reflns_limit_l_min -10
_diffrn_reflns_number 2582
_diffrn_reflns_theta_full 28.24
_diffrn_reflns_theta_max 28.24
_diffrn_reflns_theta_min 2.68
_exptl_absorpt_coefficient_mu 0.330
_exptl_absorpt_correction_type sphere
_exptl_absorpt_process_details 'Blessing, Acta Cryst. A51(1995) pp. 33-38'
_exptl_crystal_colour 'light tan'
_exptl_crystal_density_diffrn 1.346
_exptl_crystal_density_method 'not measured'
_exptl_crystal_description plate
_exptl_crystal_F_000 172
_exptl_crystal_size_max 0.24
_exptl_crystal_size_mid 0.12
_exptl_crystal_size_min 0.04
_refine_diff_density_max 0.220
_refine_diff_density_min -0.191
_refine_diff_density_rms 0.037
_refine_ls_extinction_coef 0.030(6)
_refine_ls_extinction_expression Fc^*^=kFc[1+0.001xFc^2^\l^3^/sin(2\q)]^-1/4^
_refine_ls_extinction_method SHELXL
_refine_ls_goodness_of_fit_ref 1.024
_refine_ls_hydrogen_treatment mixed
_refine_ls_matrix_type full
_refine_ls_number_parameters 111
_refine_ls_number_reflns 1806
_refine_ls_number_restraints 0
_refine_ls_restrained_S_all 1.024
_refine_ls_R_factor_all 0.0701
_refine_ls_R_factor_gt 0.0392
_refine_ls_shift/su_max 0.000
_refine_ls_shift/su_mean 0.000
_refine_ls_structure_factor_coef Fsqd
_refine_ls_weighting_details 'calc w=1/[\s^2^(Fo^2^)+(0.0461P)^2^+0.0633P] where P=(Fo^2^+2Fc^2^)/3'
_refine_ls_weighting_scheme calc
_refine_ls_wR_factor_gt 0.0906
_refine_ls_wR_factor_ref 0.1033
_reflns_number_gt 1212
_reflns_number_total 1806
_reflns_threshold_expression >2sigma(I)
_cod_data_source_file jo0262255-3_s2_2.cif
_cod_data_source_block don021s
_cod_depositor_comments
;
The following automatic conversions were performed:

'_chemical_melting_point' value '144 C' was changed to '417.15' - it
was converted from degrees Celsius(C) to Kelvins(K).

Automatic conversion script
Id: cif_fix_values 1646 2011-03-28 12:23:43Z adriana 
;
_cod_database_code 4022267

loop_
_symmetry_equiv_pos_as_xyz
'x, y, z'
'-x, -y, -z'

loop_
_atom_site_label
_atom_site_type_symbol
_atom_site_fract_x
_atom_site_fract_y
_atom_site_fract_z
_atom_site_U_iso_or_equiv
_atom_site_adp_type
_atom_site_occupancy
_atom_site_symmetry_multiplicity
_atom_site_calc_flag
_atom_site_refinement_flags
S1 S 0.03621(9) 0.75397(8) 0.96664(8) 0.0618(2) Uani 1 1 d .
C1 C 0.0481(3) 0.8479(3) 0.7468(3) 0.0545(5) Uani 1 1 d .
H1 H -0.0498 0.9186 0.6934 0.078(7) Uiso 1 1 calc R
C2 C 0.2223(3) 0.8053(2) 0.6584(2) 0.0424(4) Uani 1 1 d .
N1 N 0.2811(2) 0.8588(2) 0.4786(2) 0.0450(4) Uani 1 1 d .
C3 C 0.4550(3) 0.8049(2) 0.4223(2) 0.0424(4) Uani 1 1 d .
C4 C 0.5812(3) 0.6949(2) 0.5414(3) 0.0419(4) Uani 1 1 d .
N2 N 0.5270(2) 0.6397(2) 0.7122(2) 0.0442(4) Uani 1 1 d .
C5 C 0.3442(3) 0.6947(2) 0.7745(2) 0.0407(4) Uani 1 1 d .
C6 C 0.2589(3) 0.6548(3) 0.9488(3) 0.0520(5) Uani 1 1 d .
H6 H 0.3156 0.5836 1.0432 0.073(7) Uiso 1 1 calc R
C7 C 0.5223(4) 0.8571(3) 0.2275(3) 0.0592(6) Uani 1 1 d .
H7A H 0.4253 0.9327 0.1686 0.073(7) Uiso 1 1 calc R
H7B H 0.5395 0.7502 0.1903 0.092(9) Uiso 1 1 calc R
H7C H 0.6451 0.9219 0.1988 0.097(9) Uiso 1 1 calc R
C8 C 0.7815(3) 0.6418(3) 0.4701(3) 0.0587(6) Uani 1 1 d .
H8A H 0.8403 0.5629 0.5647 0.094(9) Uiso 1 1 calc R
H8B H 0.8623 0.7481 0.4149 0.089(9) Uiso 1 1 calc R
H8C H 0.7704 0.5803 0.3850 0.078(8) Uiso 1 1 calc R

loop_
_atom_site_aniso_label
_atom_site_aniso_U_11
_atom_site_aniso_U_22
_atom_site_aniso_U_33
_atom_site_aniso_U_23
_atom_site_aniso_U_13
_atom_site_aniso_U_12
S1 0.0580(4) 0.0669(4) 0.0551(4) -0.0169(3) 0.0022(3) 0.0083(3)
C1 0.0471(11) 0.0582(12) 0.0576(13) -0.0151(10) -0.0141(10) 0.0146(10)
C2 0.0420(10) 0.0414(10) 0.0454(11) -0.0119(8) -0.0154(8) 0.0091(8)
N1 0.0470(9) 0.0477(9) 0.0405(9) -0.0092(7) -0.0169(8) 0.0100(7)
C3 0.0483(11) 0.0399(10) 0.0401(10) -0.0108(8) -0.0129(9) 0.0013(8)
C4 0.0404(10) 0.0399(10) 0.0479(11) -0.0144(9) -0.0123(9) 0.0055(8)
N2 0.0428(9) 0.0439(9) 0.0455(10) -0.0097(7) -0.0155(8) 0.0102(7)
C5 0.0439(10) 0.0378(9) 0.0407(10) -0.0092(8) -0.0139(8) 0.0064(8)
C6 0.0584(13) 0.0498(11) 0.0442(11) -0.0077(9) -0.0119(10) 0.0083(10)
C7 0.0685(15) 0.0644(14) 0.0428(12) -0.0118(10) -0.0127(11) 0.0035(12)
C8 0.0473(12) 0.0630(14) 0.0648(14) -0.0194(12) -0.0081(11) 0.0108(11)

loop_
_atom_type_symbol
_atom_type_description
_atom_type_scat_dispersion_real
_atom_type_scat_dispersion_imag
_atom_type_scat_source
C C 0.0033 0.0016 'International Tables Vol C Tables 4.2.6.8 and 6.1.1.4'
H H 0.0000 0.0000 'International Tables Vol C Tables 4.2.6.8 and 6.1.1.4'
N N 0.0061 0.0033 'International Tables Vol C Tables 4.2.6.8 and 6.1.1.4'
S S 0.1246 0.1234 'International Tables Vol C Tables 4.2.6.8 and 6.1.1.4'

loop_
_geom_angle_atom_site_label_1
_geom_angle_atom_site_label_2
_geom_angle_atom_site_label_3
_geom_angle
C1 S1 C6 94.27(10)
C2 C1 S1 110.52(16)
C1 C2 N1 126.21(18)
C1 C2 C5 112.44(18)
N1 C2 C5 121.35(16)
C3 N1 C2 116.05(16)
N1 C3 C4 122.51(17)
N1 C3 C7 117.60(18)
C4 C3 C7 119.88(18)
N2 C4 C3 122.50(17)
N2 C4 C8 117.22(18)
C3 C4 C8 120.28(18)
C4 N2 C5 115.99(16)
N2 C5 C6 125.86(17)
N2 C5 C2 121.58(16)
C6 C5 C2 112.56(17)
C5 C6 S1 110.21(15)

loop_
_geom_bond_atom_site_label_1
_geom_bond_atom_site_label_2
_geom_bond_distance
S1 C1 1.691(2)
S1 C6 1.691(2)
C1 C2 1.372(3)
C2 N1 1.377(2)
C2 C5 1.427(2)
N1 C3 1.308(2)
C3 C4 1.460(3)
C3 C7 1.495(3)
C4 N2 1.306(2)
C4 C8 1.495(3)
N2 C5 1.376(2)
C5 C6 1.377(3)

loop_
_cod_related_entry_id
_cod_related_entry_database
_cod_related_entry_code
1 ChemSpider 21155561
